data_7130115
loop_
_publ_author_name
'Puerta Lombardi, Braulio M.'
'Pezoulas, Ethan R.'
'Suvinen, Roope A.'
'Harrison, Alexander'
'Dubrawski, Zachary S.'
'Gelfand, Benjamin S.'
'Tuononen, Heikki M.'
'Roesler, Roland'

_publ_section_title
;
 Bis[cyclic (alkyl)(amino)carbene] isomers: Stable trans-bis(CAAC) versus
 facile olefin formation for cis-bis(CAAC)
;
_journal_name_full 'Chemical Communications'
_journal_paper_doi 10.1039/D2CC01476A
_journal_year 2022
_chemical_formula_moiety 'C78 H88 Cl2 Ir2 N2 O2 P2, 3(C6 H6)'
_chemical_formula_sum 'C96 H106 Cl2 Ir2 N2 O2 P2'
_chemical_formula_weight 1837.06
_space_group_crystal_system monoclinic
_space_group_IT_number 14
_space_group_name_Hall '-P 2ybc'
_space_group_name_H-M_alt 'P 1 21/c 1'
_atom_sites_solution_hydrogens geom
_atom_sites_solution_primary dual
_audit_creation_date 2021-07-04
_audit_creation_method
;
Olex2 1.3
(compiled 2020.11.12 svn.r5f609507 for OlexSys, GUI svn.r6272)
;
_audit_update_record
;
2021-12-27 deposited with the CCDC.	2022-04-27 downloaded from the CCDC.
;
_cell_angle_alpha 90
_cell_angle_beta 117.1090(10)
_cell_angle_gamma 90
_cell_formula_units_Z 2
_cell_length_a 19.478(2)
_cell_length_b 12.9125(16)
_cell_length_c 18.832(2)
_cell_measurement_reflns_used 9271
_cell_measurement_temperature 173.15
_cell_measurement_theta_max 28.869
_cell_measurement_theta_min 2.430
_cell_volume 4216.1(8)
_computing_cell_refinement 'SAINT V8.40A (Bruker, 2019)'
_computing_data_reduction 'SAINT V8.40A (Bruker, 2019)'
_computing_molecular_graphics 'Olex2 1.3 (Dolomanov et al., 2009)'
_computing_publication_material 'Olex2 1.3 (Dolomanov et al., 2009)'
_computing_structure_refinement 'SHELXL 2018/3 (Sheldrick, 2015)'
_computing_structure_solution 'SHELXT 2018/2 (Sheldrick, 2018)'
_diffrn_ambient_temperature 173.15
_diffrn_measured_fraction_theta_full 1.000
_diffrn_measured_fraction_theta_max 1.000
_diffrn_measurement_device_type 'Bruker APEX-II CCD'
_diffrn_measurement_method '\f and \w scans'
_diffrn_radiation_type MoK\a
_diffrn_radiation_wavelength 0.71073
_diffrn_reflns_av_R_equivalents 0.0617
_diffrn_reflns_av_unetI/netI 0.0325
_diffrn_reflns_Laue_measured_fraction_full 1.000
_diffrn_reflns_Laue_measured_fraction_max 1.000
_diffrn_reflns_limit_h_max 25
_diffrn_reflns_limit_h_min -25
_diffrn_reflns_limit_k_max 17
_diffrn_reflns_limit_k_min -17
_diffrn_reflns_limit_l_max 25
_diffrn_reflns_limit_l_min -25
_diffrn_reflns_number 98144
_diffrn_reflns_point_group_measured_fraction_full 1.000
_diffrn_reflns_point_group_measured_fraction_max 1.000
_diffrn_reflns_theta_full 25.242
_diffrn_reflns_theta_max 28.281
_diffrn_reflns_theta_min 1.966
_diffrn_source_current 30.0
_diffrn_source_power 1.5
_diffrn_source_voltage 50.0
_diffrn_standards_number 0
_exptl_absorpt_coefficient_mu 3.304
_exptl_absorpt_correction_T_max 0.7458
_exptl_absorpt_correction_T_min 0.6090
_exptl_absorpt_correction_type multi-scan
_exptl_absorpt_process_details
;
SADABS-2016/2 (Bruker,2016/2) was used for absorption correction.
wR2(int) was 0.0925 before and 0.0504 after correction.
The Ratio of minimum to maximum transmission is 0.8166.
The \l/2 correction factor is Not present.
;
_exptl_crystal_colour 'clear yellow'
_exptl_crystal_colour_lustre clear
_exptl_crystal_colour_primary yellow
_exptl_crystal_density_diffrn 1.447
_exptl_crystal_description block
_exptl_crystal_F_000 1860
_exptl_crystal_preparation 'Stirred a solution of ligand and Vaska's complex in benzene for 24h. Product precipitated'
_exptl_crystal_recrystallization_method
'Product crystallized as large blocks when the reaction was carried out in an NMR tube'
_exptl_crystal_size_max 0.288
_exptl_crystal_size_mid 0.267
_exptl_crystal_size_min 0.233
_refine_diff_density_max 1.187
_refine_diff_density_min -0.684
_refine_diff_density_rms 0.098
_refine_ls_extinction_method none
_refine_ls_goodness_of_fit_ref 1.022
_refine_ls_hydrogen_treatment constr
_refine_ls_matrix_type full
_refine_ls_number_parameters 484
_refine_ls_number_reflns 10460
_refine_ls_number_restraints 0
_refine_ls_restrained_S_all 1.022
_refine_ls_R_factor_all 0.0380
_refine_ls_R_factor_gt 0.0244
_refine_ls_shift/su_max 0.002
_refine_ls_shift/su_mean 0.000
_refine_ls_structure_factor_coef Fsqd
_refine_ls_weighting_details 'w=1/[\s^2^(Fo^2^)+(0.0176P)^2^+5.0896P] where P=(Fo^2^+2Fc^2^)/3'
_refine_ls_weighting_scheme calc
_refine_ls_wR_factor_gt 0.0487
_refine_ls_wR_factor_ref 0.0538
_reflns_Friedel_coverage 0.000
_reflns_number_gt 8530
_reflns_number_total 10460
_reflns_threshold_expression 'I > 2\s(I)'
_cod_data_source_file d2cc01476a2.cif
_cod_data_source_block transbiscaac
_cod_original_cell_volume 4216.1(9)
_cod_database_code 7130115
_shelx_shelxl_version_number 2018/3
_shelx_space_group_comment
;
The symmetry employed for this shelxl refinement is uniquely defined
by the following loop, which should always be used as a source of
symmetry information in preference to the above space-group names.
They are only intended as comments.
;
_shelx_estimated_absorpt_t_max 0.513
_shelx_estimated_absorpt_t_min 0.450
_olex2_refinement_description
;
1. Fixed Uiso
 At 1.2 times of:
  All C(H) groups, All C(H,H) groups
 At 1.5 times of:
  All C(H,H,H) groups
2.a Ternary CH refined with riding coordinates:
 C14(H14), C17(H17)
2.b Secondary CH2 refined with riding coordinates:
 C3(H3A,H3B), C19(H19A,H19B), C20(H20A,H20B)
2.c Aromatic/amide H refined with riding coordinates:
 C9(H9), C10(H10), C11(H11), C22(H22), C23(H23), C24(H24), C25(H25), C26(H26),
 C28(H28), C29(H29), C30(H30), C31(H31), C32(H32), C34(H34), C35(H35), C36(H36),
  C37(H37), C38(H38), C39(H39), C40(H40), C41(H41), C42(H42), C43(H43),
 C44(H44), C45(H45), C46(H46), C47(H47)
2.d Idealised Me refined as rotating group:
 C5(H5A,H5B,H5C), C6(H6A,H6B,H6C), C13(H13A,H13B,H13C), C15(H15A,H15B,H15C),
 C16(H16A,H16B,H16C), C18(H18A,H18B,H18C)
;
_olex2_submission_special_instructions 'No special instructions were received'

loop_
_space_group_symop_operation_xyz
'x, y, z'
'-x, y+1/2, -z+1/2'
'-x, -y, -z'
'x, -y-1/2, z-1/2'

loop_
_atom_site_label
_atom_site_type_symbol
_atom_site_fract_x
_atom_site_fract_y
_atom_site_fract_z
_atom_site_U_iso_or_equiv
_atom_site_adp_type
_atom_site_occupancy
_atom_site_site_symmetry_order
_atom_site_calc_flag
_atom_site_refinement_flags_posn
_atom_site_refinement_flags_adp
_atom_site_refinement_flags_occupancy
_atom_site_disorder_assembly
_atom_site_disorder_group
Ir1 Ir 0.30532(2) 0.42785(2) 0.52203(2) 0.01509(3) Uani 1 1 d . . . . .
Cl1 Cl 0.35136(4) 0.53074(6) 0.63881(4) 0.03033(16) Uani 1 1 d . . . . .
P1 P 0.18156(4) 0.47207(5) 0.49774(4) 0.01863(14) Uani 1 1 d . . . . .
O1 O 0.25874(13) 0.34242(18) 0.36236(14) 0.0362(5) Uani 1 1 d . . . . .
N1 N 0.44314(12) 0.29148(16) 0.60735(13) 0.0171(4) Uani 1 1 d . . . . .
C1 C 0.41484(15) 0.37358(18) 0.56222(15) 0.0148(5) Uani 1 1 d . . . . .
C2 C 0.47677(14) 0.4218(2) 0.54452(15) 0.0167(5) Uani 1 1 d . . . . .
C3 C 0.55040(18) 0.3624(3) 0.5992(2) 0.0376(8) Uani 1 1 d . . . . .
H3A H 0.580083 0.344790 0.569916 0.045 Uiso 1 1 calc R U . . .
H3B H 0.583364 0.405369 0.645922 0.045 Uiso 1 1 calc R U . . .
C4 C 0.52627(16) 0.2647(2) 0.62606(18) 0.0252(6) Uani 1 1 d . . . . .
C5 C 0.5764(2) 0.2437(4) 0.7132(2) 0.0565(12) Uani 1 1 d . . . . .
H5A H 0.579457 0.306186 0.744089 0.085 Uiso 1 1 calc R U . . .
H5B H 0.628238 0.224346 0.721742 0.085 Uiso 1 1 calc R U . . .
H5C H 0.554155 0.187018 0.730581 0.085 Uiso 1 1 calc R U . . .
C6 C 0.5263(2) 0.1701(3) 0.5786(3) 0.0564(11) Uani 1 1 d . . . . .
H6A H 0.510611 0.109280 0.598836 0.085 Uiso 1 1 calc R U . . .
H6B H 0.578231 0.159087 0.584020 0.085 Uiso 1 1 calc R U . . .
H6C H 0.490010 0.180588 0.522262 0.085 Uiso 1 1 calc R U . . .
C7 C 0.40156(15) 0.2227(2) 0.63646(16) 0.0189(5) Uani 1 1 d . . . . .
C8 C 0.41026(16) 0.2355(2) 0.71442(16) 0.0224(6) Uani 1 1 d . . . . .
C9 C 0.37867(18) 0.1601(2) 0.74375(18) 0.0296(7) Uani 1 1 d . . . . .
H9 H 0.383843 0.167372 0.796164 0.036 Uiso 1 1 calc R U . . .
C10 C 0.34029(19) 0.0758(2) 0.69899(19) 0.0341(7) Uani 1 1 d . . . . .
H10 H 0.321391 0.023704 0.721170 0.041 Uiso 1 1 calc R U . . .
C11 C 0.32935(19) 0.0672(2) 0.62154(18) 0.0319(7) Uani 1 1 d . . . . .
H11 H 0.301091 0.009821 0.590293 0.038 Uiso 1 1 calc R U . . .
C12 C 0.35844(16) 0.1399(2) 0.58776(17) 0.0227(6) Uani 1 1 d . . . . .
C13 C 0.3902(2) 0.3817(3) 0.7907(2) 0.0451(9) Uani 1 1 d . . . . .
H13A H 0.343900 0.399719 0.741652 0.068 Uiso 1 1 calc R U . . .
H13B H 0.413351 0.444791 0.821053 0.068 Uiso 1 1 calc R U . . .
H13C H 0.376068 0.335035 0.822973 0.068 Uiso 1 1 calc R U . . .
C14 C 0.44838(19) 0.3276(2) 0.76924(17) 0.0305(7) Uani 1 1 d . . . . .
H14 H 0.465641 0.377956 0.740323 0.037 Uiso 1 1 calc R U . . .
C15 C 0.5191(2) 0.2958(3) 0.84770(19) 0.0458(9) Uani 1 1 d . . . . .
H15A H 0.501536 0.260821 0.882710 0.069 Uiso 1 1 calc R U . . .
H15B H 0.548635 0.357713 0.874452 0.069 Uiso 1 1 calc R U . . .
H15C H 0.551833 0.248693 0.835648 0.069 Uiso 1 1 calc R U . . .
C16 C 0.2477(2) 0.1332(3) 0.4508(2) 0.0420(9) Uani 1 1 d . . . . .
H16A H 0.224072 0.072762 0.462495 0.063 Uiso 1 1 calc R U . . .
H16B H 0.233705 0.134389 0.393843 0.063 Uiso 1 1 calc R U . . .
H16C H 0.229046 0.196519 0.465051 0.063 Uiso 1 1 calc R U . . .
C17 C 0.33551(19) 0.1268(2) 0.49951(17) 0.0300(7) Uani 1 1 d . . . . .
H17 H 0.358988 0.184494 0.482509 0.036 Uiso 1 1 calc R U . . .
C18 C 0.3625(2) 0.0230(3) 0.4802(2) 0.0461(9) Uani 1 1 d . . . . .
H18A H 0.418729 0.017781 0.510383 0.069 Uiso 1 1 calc R U . . .
H18B H 0.347228 0.019540 0.422957 0.069 Uiso 1 1 calc R U . . .
H18C H 0.338609 -0.034404 0.494988 0.069 Uiso 1 1 calc R U . . .
C19 C 0.48655(17) 0.5372(2) 0.56598(17) 0.0241(6) Uani 1 1 d . . . . .
H19A H 0.503382 0.545405 0.623832 0.029 Uiso 1 1 calc R U . . .
H19B H 0.436374 0.572880 0.536759 0.029 Uiso 1 1 calc R U . . .
C20 C 0.45361(16) 0.4129(2) 0.45545(16) 0.0231(6) Uani 1 1 d . . . . .
H20A H 0.403064 0.447058 0.424546 0.028 Uiso 1 1 calc R U . . .
H20B H 0.447752 0.338871 0.440147 0.028 Uiso 1 1 calc R U . . .
C21 C 0.16637(15) 0.4246(2) 0.58130(16) 0.0222(6) Uani 1 1 d . . . . .
C22 C 0.19638(17) 0.3277(2) 0.61275(18) 0.0303(7) Uani 1 1 d . . . . .
H22 H 0.224358 0.289443 0.591385 0.036 Uiso 1 1 calc R U . . .
C23 C 0.18563(19) 0.2867(3) 0.67512(19) 0.0371(8) Uani 1 1 d . . . . .
H23 H 0.205499 0.220067 0.695560 0.044 Uiso 1 1 calc R U . . .
C24 C 0.14632(19) 0.3421(3) 0.70752(19) 0.0377(8) Uani 1 1 d . . . . .
H24 H 0.139378 0.313965 0.750423 0.045 Uiso 1 1 calc R U . . .
C25 C 0.1171(2) 0.4383(3) 0.6776(2) 0.0378(8) Uani 1 1 d . . . . .
H25 H 0.090189 0.476690 0.700089 0.045 Uiso 1 1 calc R U . . .
C26 C 0.12678(18) 0.4797(2) 0.61465(18) 0.0293(7) Uani 1 1 d . . . . .
H26 H 0.106223 0.546101 0.594226 0.035 Uiso 1 1 calc R U . . .
C27 C 0.10218(16) 0.4132(2) 0.41068(17) 0.0238(6) Uani 1 1 d . . . . .
C28 C 0.04885(17) 0.3468(2) 0.41624(19) 0.0298(7) Uani 1 1 d . . . . .
H28 H 0.052831 0.330381 0.467150 0.036 Uiso 1 1 calc R U . . .
C29 C -0.01039(19) 0.3040(3) 0.3481(2) 0.0411(8) Uani 1 1 d . . . . .
H29 H -0.046870 0.259267 0.352698 0.049 Uiso 1 1 calc R U . . .
C30 C -0.0164(2) 0.3260(3) 0.2742(2) 0.0428(9) Uani 1 1 d . . . . .
H30 H -0.056257 0.295601 0.227785 0.051 Uiso 1 1 calc R U . . .
C31 C 0.0358(2) 0.3927(3) 0.2679(2) 0.0426(9) Uani 1 1 d . . . . .
H31 H 0.031587 0.408890 0.216847 0.051 Uiso 1 1 calc R U . . .
C32 C 0.09423(18) 0.4359(3) 0.33535(18) 0.0340(7) Uani 1 1 d . . . . .
H32 H 0.129657 0.481972 0.330097 0.041 Uiso 1 1 calc R U . . .
C33 C 0.15298(17) 0.6085(2) 0.48502(17) 0.0234(6) Uani 1 1 d . . . . .
C34 C 0.07542(19) 0.6363(3) 0.4520(2) 0.0364(8) Uani 1 1 d . . . . .
H34 H 0.036953 0.584060 0.437043 0.044 Uiso 1 1 calc R U . . .
C35 C 0.0542(2) 0.7398(3) 0.4410(2) 0.0489(10) Uani 1 1 d . . . . .
H35 H 0.001217 0.758308 0.418349 0.059 Uiso 1 1 calc R U . . .
C36 C 0.1096(2) 0.8157(3) 0.4628(2) 0.0463(10) Uani 1 1 d . . . . .
H36 H 0.094823 0.886516 0.454921 0.056 Uiso 1 1 calc R U . . .
C37 C 0.1862(2) 0.7892(2) 0.4958(2) 0.0408(8) Uani 1 1 d . . . . .
H37 H 0.224352 0.841900 0.511398 0.049 Uiso 1 1 calc R U . . .
C38 C 0.20841(19) 0.6849(2) 0.50674(19) 0.0313(7) Uani 1 1 d . . . . .
H38 H 0.261439 0.666786 0.529005 0.038 Uiso 1 1 calc R U . . .
C48 C 0.27473(16) 0.3702(2) 0.42311(19) 0.0249(6) Uani 1 1 d . . . . .
C39 C 0.2459(2) 0.7631(3) 0.3410(2) 0.0500(10) Uani 1 1 d . . . . .
H39 H 0.258044 0.798283 0.389607 0.060 Uiso 1 1 calc R U . . .
C40 C 0.2423(2) 0.6567(3) 0.3384(2) 0.0459(9) Uani 1 1 d . . . . .
H40 H 0.252357 0.618247 0.385193 0.055 Uiso 1 1 calc R U . . .
C41 C 0.2239(2) 0.6063(3) 0.2676(2) 0.0460(9) Uani 1 1 d . . . . .
H41 H 0.220495 0.532869 0.265293 0.055 Uiso 1 1 calc R U . . .
C42 C 0.2104(2) 0.6621(3) 0.2002(2) 0.0475(9) Uani 1 1 d . . . . .
H42 H 0.198145 0.626945 0.151540 0.057 Uiso 1 1 calc R U . . .
C43 C 0.2145(2) 0.7685(3) 0.2028(2) 0.0500(10) Uani 1 1 d . . . . .
H43 H 0.205191 0.806890 0.156271 0.060 Uiso 1 1 calc R U . . .
C44 C 0.2321(2) 0.8189(3) 0.2733(3) 0.0506(10) Uani 1 1 d . . . . .
H44 H 0.234796 0.892421 0.275459 0.061 Uiso 1 1 calc R U . . .
C45 C -0.0440(3) 0.5744(3) 0.0100(4) 0.0742(15) Uani 1 1 d . . . . .
H45 H -0.074675 0.626760 0.016924 0.089 Uiso 1 1 calc R U . . .
C46 C 0.0210(3) 0.5402(4) 0.0743(3) 0.0706(14) Uani 1 1 d . . . . .
H46 H 0.035040 0.568346 0.125737 0.085 Uiso 1 1 calc R U . . .
C47 C 0.0654(3) 0.4661(4) 0.0648(3) 0.0733(15) Uani 1 1 d . . . . .
H47 H 0.110831 0.442363 0.109273 0.088 Uiso 1 1 calc R U . . .

loop_
_atom_site_aniso_label
_atom_site_aniso_U_11
_atom_site_aniso_U_22
_atom_site_aniso_U_33
_atom_site_aniso_U_23
_atom_site_aniso_U_13
_atom_site_aniso_U_12
Ir1 0.01454(5) 0.01524(5) 0.01662(5) 0.00044(4) 0.00809(4) -0.00014(4)
Cl1 0.0289(4) 0.0344(4) 0.0278(4) -0.0075(3) 0.0130(3) -0.0026(3)
P1 0.0164(3) 0.0190(3) 0.0219(4) 0.0011(3) 0.0100(3) 0.0009(3)
O1 0.0341(13) 0.0402(13) 0.0335(13) -0.0055(11) 0.0146(11) -0.0012(10)
N1 0.0149(11) 0.0177(10) 0.0215(12) 0.0027(9) 0.0107(9) 0.0004(9)
C1 0.0154(12) 0.0142(12) 0.0140(12) -0.0009(10) 0.0060(10) -0.0010(10)
C2 0.0126(12) 0.0195(12) 0.0198(13) 0.0043(11) 0.0088(10) 0.0007(10)
C3 0.0202(15) 0.046(2) 0.049(2) 0.0227(16) 0.0178(15) 0.0055(14)
C4 0.0168(14) 0.0277(15) 0.0323(16) 0.0120(12) 0.0124(13) 0.0065(11)
C5 0.0271(19) 0.093(3) 0.046(2) 0.030(2) 0.0134(17) 0.016(2)
C6 0.042(2) 0.037(2) 0.103(4) -0.005(2) 0.044(2) 0.0103(17)
C7 0.0195(13) 0.0165(12) 0.0217(14) 0.0055(11) 0.0104(11) -0.0003(10)
C8 0.0253(15) 0.0218(14) 0.0190(14) 0.0060(11) 0.0092(12) 0.0001(11)
C9 0.0364(18) 0.0350(17) 0.0213(15) 0.0037(13) 0.0164(14) -0.0077(14)
C10 0.0425(19) 0.0313(16) 0.0321(17) 0.0082(14) 0.0200(15) -0.0113(15)
C11 0.0400(18) 0.0217(14) 0.0321(17) -0.0033(13) 0.0148(14) -0.0131(14)
C12 0.0262(15) 0.0191(13) 0.0236(15) 0.0015(11) 0.0118(12) -0.0002(11)
C13 0.072(3) 0.0367(19) 0.043(2) -0.0073(16) 0.040(2) -0.0087(18)
C14 0.0434(19) 0.0292(16) 0.0223(15) -0.0010(12) 0.0179(14) -0.0100(14)
C15 0.053(2) 0.052(2) 0.0210(17) -0.0001(15) 0.0072(16) -0.0210(18)
C16 0.046(2) 0.0347(18) 0.0317(19) -0.0022(15) 0.0057(16) -0.0098(16)
C17 0.0449(19) 0.0219(15) 0.0232(16) -0.0031(12) 0.0155(14) -0.0034(13)
C18 0.074(3) 0.0297(18) 0.041(2) -0.0098(15) 0.031(2) -0.0058(18)
C19 0.0301(16) 0.0270(14) 0.0233(15) -0.0073(12) 0.0192(13) -0.0112(12)
C20 0.0274(15) 0.0256(15) 0.0227(14) -0.0089(11) 0.0169(12) -0.0123(12)
C21 0.0173(13) 0.0278(14) 0.0222(14) 0.0000(12) 0.0096(11) -0.0036(12)
C22 0.0276(16) 0.0344(16) 0.0338(17) 0.0093(14) 0.0183(14) 0.0051(13)
C23 0.0324(18) 0.0438(19) 0.0340(18) 0.0125(15) 0.0143(15) 0.0001(15)
C24 0.0347(18) 0.055(2) 0.0261(17) 0.0017(15) 0.0163(15) -0.0133(16)
C25 0.0400(19) 0.050(2) 0.0348(18) -0.0108(16) 0.0268(16) -0.0099(16)
C26 0.0294(17) 0.0298(16) 0.0321(17) -0.0033(13) 0.0169(14) -0.0027(13)
C27 0.0181(13) 0.0251(15) 0.0256(15) -0.0002(12) 0.0075(12) 0.0015(11)
C28 0.0228(15) 0.0304(16) 0.0327(17) 0.0042(13) 0.0094(13) -0.0018(12)
C29 0.0263(17) 0.0347(18) 0.053(2) -0.0024(16) 0.0104(16) -0.0094(14)
C30 0.0298(18) 0.044(2) 0.039(2) -0.0094(16) 0.0021(16) -0.0034(16)
C31 0.0362(19) 0.061(2) 0.0258(18) -0.0030(16) 0.0103(15) 0.0004(17)
C32 0.0246(16) 0.049(2) 0.0280(16) -0.0005(15) 0.0112(13) -0.0051(15)
C33 0.0270(15) 0.0232(13) 0.0245(15) 0.0023(11) 0.0155(13) 0.0052(12)
C34 0.0293(17) 0.0348(18) 0.041(2) 0.0018(15) 0.0125(15) 0.0096(14)
C35 0.048(2) 0.042(2) 0.052(2) 0.0046(18) 0.0179(19) 0.0247(18)
C36 0.070(3) 0.0274(17) 0.046(2) 0.0062(15) 0.030(2) 0.0223(18)
C37 0.064(2) 0.0196(15) 0.048(2) -0.0004(14) 0.0338(19) -0.0025(16)
C38 0.0364(18) 0.0272(15) 0.0352(17) 0.0004(13) 0.0205(15) 0.0007(13)
C48 0.0171(14) 0.0260(15) 0.0338(18) 0.0101(13) 0.0134(13) 0.0056(11)
C39 0.044(2) 0.067(3) 0.047(2) -0.009(2) 0.0281(19) -0.005(2)
C40 0.042(2) 0.057(2) 0.050(2) 0.0048(19) 0.0303(19) -0.0032(18)
C41 0.040(2) 0.052(2) 0.056(2) 0.0026(19) 0.0302(19) -0.0003(17)
C42 0.034(2) 0.070(3) 0.039(2) -0.0001(19) 0.0173(17) 0.0033(19)
C43 0.036(2) 0.070(3) 0.043(2) 0.019(2) 0.0171(18) 0.0158(19)
C44 0.039(2) 0.047(2) 0.068(3) 0.007(2) 0.027(2) 0.0077(17)
C45 0.086(4) 0.037(2) 0.117(5) -0.004(3) 0.061(4) -0.021(3)
C46 0.097(4) 0.047(3) 0.068(3) -0.003(2) 0.038(3) -0.030(3)
C47 0.074(3) 0.041(2) 0.086(4) 0.008(2) 0.020(3) -0.025(2)

loop_
_atom_type_symbol
_atom_type_description
_atom_type_scat_dispersion_real
_atom_type_scat_dispersion_imag
_atom_type_scat_source
C C 0.0033 0.0016 'International Tables Vol C Tables 4.2.6.8 and 6.1.1.4'
H H 0.0000 0.0000 'International Tables Vol C Tables 4.2.6.8 and 6.1.1.4'
Cl Cl 0.1484 0.1585 'International Tables Vol C Tables 4.2.6.8 and 6.1.1.4'
Ir Ir -1.4442 7.9887 'International Tables Vol C Tables 4.2.6.8 and 6.1.1.4'
N N 0.0061 0.0033 'International Tables Vol C Tables 4.2.6.8 and 6.1.1.4'
O O 0.0106 0.0060 'International Tables Vol C Tables 4.2.6.8 and 6.1.1.4'
P P 0.1023 0.0942 'International Tables Vol C Tables 4.2.6.8 and 6.1.1.4'

loop_
_exptl_crystal_face_index_h
_exptl_crystal_face_index_k
_exptl_crystal_face_index_l
_exptl_crystal_face_perp_dist
-1.00 0.00 1.00 0.1360
1.00 0.00 -1.00 0.1070
1.00 1.00 1.00 0.1250
-1.00 -1.00 -1.00 0.1030
0.00 -1.00 -1.00 0.1240
0.00 1.00 1.00 0.1440
-1.00 -1.00 0.00 0.1140
1.00 1.00 0.00 0.1260
0.00 -1.00 0.00 0.1320
0.00 1.00 0.00 0.1080
-1.00 1.00 0.00 0.1510
1.00 -1.00 1.00 0.0650
-1.00 1.00 -1.00 0.1160
1.00 2.00 0.00 0.1070

loop_
_geom_angle_atom_site_label_1
_geom_angle_atom_site_label_2
_geom_angle_atom_site_label_3
_geom_angle
_geom_angle_site_symmetry_1
_geom_angle_site_symmetry_3
_geom_angle_publ_flag
P1 Ir1 Cl1 87.98(3) . . ?
C1 Ir1 Cl1 87.63(7) . . ?
C1 Ir1 P1 168.68(7) . . ?
C48 Ir1 Cl1 168.69(9) . . ?
C48 Ir1 P1 94.15(9) . . ?
C48 Ir1 C1 92.19(11) . . ?
C21 P1 Ir1 108.00(9) . . ?
C27 P1 Ir1 117.02(9) . . ?
C27 P1 C21 103.27(13) . . ?
C27 P1 C33 101.54(13) . . ?
C33 P1 Ir1 119.42(10) . . ?
C33 P1 C21 105.99(13) . . ?
C1 N1 C4 114.8(2) . . ?
C1 N1 C7 126.2(2) . . ?
C7 N1 C4 118.9(2) . . ?
N1 C1 Ir1 125.35(18) . . ?
N1 C1 C2 109.3(2) . . ?
C2 C1 Ir1 125.33(17) . . ?
C1 C2 C3 103.9(2) . . ?
C1 C2 C19 110.8(2) . . ?
C1 C2 C20 110.0(2) . . ?
C19 C2 C3 110.0(2) . . ?
C20 C2 C3 114.6(2) . . ?
C20 C2 C19 107.5(2) . . ?
C2 C3 H3A 110.2 . . ?
C2 C3 H3B 110.2 . . ?
H3A C3 H3B 108.5 . . ?
C4 C3 C2 107.6(2) . . ?
C4 C3 H3A 110.2 . . ?
C4 C3 H3B 110.2 . . ?
C3 C4 N1 101.1(2) . . ?
C3 C4 C6 113.1(3) . . ?
C5 C4 N1 112.6(2) . . ?
C5 C4 C3 111.7(3) . . ?
C5 C4 C6 108.9(3) . . ?
C6 C4 N1 109.3(2) . . ?
C4 C5 H5A 109.5 . . ?
C4 C5 H5B 109.5 . . ?
C4 C5 H5C 109.5 . . ?
H5A C5 H5B 109.5 . . ?
H5A C5 H5C 109.5 . . ?
H5B C5 H5C 109.5 . . ?
C4 C6 H6A 109.5 . . ?
C4 C6 H6B 109.5 . . ?
C4 C6 H6C 109.5 . . ?
H6A C6 H6B 109.5 . . ?
H6A C6 H6C 109.5 . . ?
H6B C6 H6C 109.5 . . ?
C8 C7 N1 119.6(2) . . ?
C8 C7 C12 121.3(2) . . ?
C12 C7 N1 118.9(2) . . ?
C7 C8 C14 125.9(2) . . ?
C9 C8 C7 117.8(3) . . ?
C9 C8 C14 116.2(2) . . ?
C8 C9 H9 119.1 . . ?
C10 C9 C8 121.8(3) . . ?
C10 C9 H9 119.1 . . ?
C9 C10 H10 120.3 . . ?
C9 C10 C11 119.5(3) . . ?
C11 C10 H10 120.3 . . ?
C10 C11 H11 119.0 . . ?
C10 C11 C12 122.0(3) . . ?
C12 C11 H11 119.0 . . ?
C7 C12 C17 125.9(2) . . ?
C11 C12 C7 117.4(3) . . ?
C11 C12 C17 116.5(3) . . ?
H13A C13 H13B 109.5 . . ?
H13A C13 H13C 109.5 . . ?
H13B C13 H13C 109.5 . . ?
C14 C13 H13A 109.5 . . ?
C14 C13 H13B 109.5 . . ?
C14 C13 H13C 109.5 . . ?
C8 C14 C13 110.0(3) . . ?
C8 C14 H14 108.6 . . ?
C8 C14 C15 112.7(3) . . ?
C13 C14 H14 108.6 . . ?
C13 C14 C15 108.2(3) . . ?
C15 C14 H14 108.6 . . ?
C14 C15 H15A 109.5 . . ?
C14 C15 H15B 109.5 . . ?
C14 C15 H15C 109.5 . . ?
H15A C15 H15B 109.5 . . ?
H15A C15 H15C 109.5 . . ?
H15B C15 H15C 109.5 . . ?
H16A C16 H16B 109.5 . . ?
H16A C16 H16C 109.5 . . ?
H16B C16 H16C 109.5 . . ?
C17 C16 H16A 109.5 . . ?
C17 C16 H16B 109.5 . . ?
C17 C16 H16C 109.5 . . ?
C12 C17 C16 109.9(3) . . ?
C12 C17 H17 108.5 . . ?
C12 C17 C18 113.1(3) . . ?
C16 C17 H17 108.5 . . ?
C16 C17 C18 108.3(3) . . ?
C18 C17 H17 108.5 . . ?
C17 C18 H18A 109.5 . . ?
C17 C18 H18B 109.5 . . ?
C17 C18 H18C 109.5 . . ?
H18A C18 H18B 109.5 . . ?
H18A C18 H18C 109.5 . . ?
H18B C18 H18C 109.5 . . ?
C2 C19 H19A 109.5 . . ?
C2 C19 H19B 109.5 . . ?
C2 C19 C20 110.9(2) . 3_666 ?
H19A C19 H19B 108.1 . . ?
C20 C19 H19A 109.5 3_666 . ?
C20 C19 H19B 109.5 3_666 . ?
C2 C20 C19 112.1(2) . 3_666 ?
C2 C20 H20A 109.2 . . ?
C2 C20 H20B 109.2 . . ?
C19 C20 H20A 109.2 3_666 . ?
C19 C20 H20B 109.2 3_666 . ?
H20A C20 H20B 107.9 . . ?
C22 C21 P1 117.7(2) . . ?
C26 C21 P1 123.8(2) . . ?
C26 C21 C22 118.6(3) . . ?
C21 C22 H22 119.8 . . ?
C23 C22 C21 120.4(3) . . ?
C23 C22 H22 119.8 . . ?
C22 C23 H23 119.8 . . ?
C24 C23 C22 120.4(3) . . ?
C24 C23 H23 119.8 . . ?
C23 C24 H24 120.1 . . ?
C23 C24 C25 119.8(3) . . ?
C25 C24 H24 120.1 . . ?
C24 C25 H25 119.8 . . ?
C24 C25 C26 120.4(3) . . ?
C26 C25 H25 119.8 . . ?
C21 C26 H26 119.8 . . ?
C25 C26 C21 120.5(3) . . ?
C25 C26 H26 119.8 . . ?
C28 C27 P1 123.0(2) . . ?
C32 C27 P1 119.0(2) . . ?
C32 C27 C28 118.0(3) . . ?
C27 C28 H28 119.6 . . ?
C27 C28 C29 120.7(3) . . ?
C29 C28 H28 119.6 . . ?
C28 C29 H29 119.8 . . ?
C30 C29 C28 120.4(3) . . ?
C30 C29 H29 119.8 . . ?
C29 C30 H30 120.3 . . ?
C29 C30 C31 119.4(3) . . ?
C31 C30 H30 120.3 . . ?
C30 C31 H31 119.9 . . ?
C32 C31 C30 120.3(3) . . ?
C32 C31 H31 119.9 . . ?
C27 C32 H32 119.4 . . ?
C31 C32 C27 121.2(3) . . ?
C31 C32 H32 119.4 . . ?
C34 C33 P1 120.6(2) . . ?
C38 C33 P1 119.9(2) . . ?
C38 C33 C34 119.5(3) . . ?
C33 C34 H34 119.9 . . ?
C35 C34 C33 120.2(3) . . ?
C35 C34 H34 119.9 . . ?
C34 C35 H35 119.9 . . ?
C36 C35 C34 120.2(3) . . ?
C36 C35 H35 119.9 . . ?
C35 C36 H36 120.0 . . ?
C37 C36 C35 120.1(3) . . ?
C37 C36 H36 120.0 . . ?
C36 C37 H37 119.8 . . ?
C36 C37 C38 120.3(3) . . ?
C38 C37 H37 119.8 . . ?
C33 C38 C37 119.7(3) . . ?
C33 C38 H38 120.1 . . ?
C37 C38 H38 120.1 . . ?
O1 C48 Ir1 174.4(3) . . ?
C40 C39 H39 119.9 . . ?
C40 C39 C44 120.3(4) . . ?
C44 C39 H39 119.9 . . ?
C39 C40 H40 120.2 . . ?
C41 C40 C39 119.5(4) . . ?
C41 C40 H40 120.2 . . ?
C40 C41 H41 119.9 . . ?
C40 C41 C42 120.1(4) . . ?
C42 C41 H41 119.9 . . ?
C41 C42 H42 119.8 . . ?
C43 C42 C41 120.3(4) . . ?
C43 C42 H42 119.8 . . ?
C42 C43 H43 120.2 . . ?
C44 C43 C42 119.6(4) . . ?
C44 C43 H43 120.2 . . ?
C39 C44 H44 119.9 . . ?
C43 C44 C39 120.2(4) . . ?
C43 C44 H44 119.9 . . ?
C46 C45 H45 119.6 . . ?
C46 C45 C47 120.7(5) . 3_565 ?
C47 C45 H45 119.6 3_565 . ?
C45 C46 H46 120.0 . . ?
C47 C46 C45 120.0(5) . . ?
C47 C46 H46 120.0 . . ?
C45 C47 H47 120.4 3_565 . ?
C46 C47 C45 119.3(5) . 3_565 ?
C46 C47 H47 120.4 . . ?

loop_
_geom_bond_atom_site_label_1
_geom_bond_atom_site_label_2
_geom_bond_distance
_geom_bond_site_symmetry_2
_geom_bond_publ_flag
Ir1 Cl1 2.3681(8) . ?
Ir1 P1 2.3111(7) . ?
Ir1 C1 2.035(3) . ?
Ir1 C48 1.835(3) . ?
P1 C21 1.834(3) . ?
P1 C27 1.829(3) . ?
P1 C33 1.830(3) . ?
O1 C48 1.100(3) . ?
N1 C1 1.313(3) . ?
N1 C4 1.531(3) . ?
N1 C7 1.466(3) . ?
C1 C2 1.523(3) . ?
C2 C3 1.536(4) . ?
C2 C19 1.533(4) . ?
C2 C20 1.530(4) . ?
C3 H3A 0.9900 . ?
C3 H3B 0.9900 . ?
C3 C4 1.511(4) . ?
C4 C5 1.503(4) . ?
C4 C6 1.514(5) . ?
C5 H5A 0.9800 . ?
C5 H5B 0.9800 . ?
C5 H5C 0.9800 . ?
C6 H6A 0.9800 . ?
C6 H6B 0.9800 . ?
C6 H6C 0.9800 . ?
C7 C8 1.409(4) . ?
C7 C12 1.409(4) . ?
C8 C9 1.393(4) . ?
C8 C14 1.527(4) . ?
C9 H9 0.9500 . ?
C9 C10 1.372(4) . ?
C10 H10 0.9500 . ?
C10 C11 1.379(4) . ?
C11 H11 0.9500 . ?
C11 C12 1.391(4) . ?
C12 C17 1.521(4) . ?
C13 H13A 0.9800 . ?
C13 H13B 0.9800 . ?
C13 H13C 0.9800 . ?
C13 C14 1.534(5) . ?
C14 H14 1.0000 . ?
C14 C15 1.547(4) . ?
C15 H15A 0.9800 . ?
C15 H15B 0.9800 . ?
C15 H15C 0.9800 . ?
C16 H16A 0.9800 . ?
C16 H16B 0.9800 . ?
C16 H16C 0.9800 . ?
C16 C17 1.531(5) . ?
C17 H17 1.0000 . ?
C17 C18 1.543(4) . ?
C18 H18A 0.9800 . ?
C18 H18B 0.9800 . ?
C18 H18C 0.9800 . ?
C19 H19A 0.9900 . ?
C19 H19B 0.9900 . ?
C19 C20 1.538(4) 3_666 ?
C20 H20A 0.9900 . ?
C20 H20B 0.9900 . ?
C21 C22 1.394(4) . ?
C21 C26 1.392(4) . ?
C22 H22 0.9500 . ?
C22 C23 1.388(4) . ?
C23 H23 0.9500 . ?
C23 C24 1.377(5) . ?
C24 H24 0.9500 . ?
C24 C25 1.376(5) . ?
C25 H25 0.9500 . ?
C25 C26 1.389(4) . ?
C26 H26 0.9500 . ?
C27 C28 1.387(4) . ?
C27 C32 1.386(4) . ?
C28 H28 0.9500 . ?
C28 C29 1.391(4) . ?
C29 H29 0.9500 . ?
C29 C30 1.371(5) . ?
C30 H30 0.9500 . ?
C30 C31 1.379(5) . ?
C31 H31 0.9500 . ?
C31 C32 1.379(4) . ?
C32 H32 0.9500 . ?
C33 C34 1.393(4) . ?
C33 C38 1.379(4) . ?
C34 H34 0.9500 . ?
C34 C35 1.387(5) . ?
C35 H35 0.9500 . ?
C35 C36 1.374(5) . ?
C36 H36 0.9500 . ?
C36 C37 1.373(5) . ?
C37 H37 0.9500 . ?
C37 C38 1.401(4) . ?
C38 H38 0.9500 . ?
C39 H39 0.9500 . ?
C39 C40 1.376(5) . ?
C39 C44 1.380(5) . ?
C40 H40 0.9500 . ?
C40 C41 1.376(5) . ?
C41 H41 0.9500 . ?
C41 C42 1.378(5) . ?
C42 H42 0.9500 . ?
C42 C43 1.376(6) . ?
C43 H43 0.9500 . ?
C43 C44 1.374(5) . ?
C44 H44 0.9500 . ?
C45 H45 0.9500 . ?
C45 C46 1.367(7) . ?
C45 C47 1.377(7) 3_565 ?
C46 H46 0.9500 . ?
C46 C47 1.355(7) . ?
C47 H47 0.9500 . ?

loop_
_geom_torsion_atom_site_label_1
_geom_torsion_atom_site_label_2
_geom_torsion_atom_site_label_3
_geom_torsion_atom_site_label_4
_geom_torsion
_geom_torsion_site_symmetry_1
_geom_torsion_site_symmetry_2
_geom_torsion_site_symmetry_3
_geom_torsion_site_symmetry_4
_geom_torsion_publ_flag
Ir1 P1 C21 C22 -39.8(2) . . . . ?
Ir1 P1 C21 C26 140.2(2) . . . . ?
Ir1 P1 C27 C28 116.6(2) . . . . ?
Ir1 P1 C27 C32 -63.7(3) . . . . ?
Ir1 P1 C33 C34 164.6(2) . . . . ?
Ir1 P1 C33 C38 -14.1(3) . . . . ?
Ir1 C1 C2 C3 171.2(2) . . . . ?
Ir1 C1 C2 C19 53.0(3) . . . . ?
Ir1 C1 C2 C20 -65.7(3) . . . . ?
P1 C21 C22 C23 -178.9(2) . . . . ?
P1 C21 C26 C25 179.5(2) . . . . ?
P1 C27 C28 C29 -179.9(2) . . . . ?
P1 C27 C32 C31 179.3(3) . . . . ?
P1 C33 C34 C35 -178.6(3) . . . . ?
P1 C33 C38 C37 179.1(2) . . . . ?
N1 C1 C2 C3 -8.9(3) . . . . ?
N1 C1 C2 C19 -127.1(2) . . . . ?
N1 C1 C2 C20 114.2(2) . . . . ?
N1 C7 C8 C9 -171.2(3) . . . . ?
N1 C7 C8 C14 11.7(4) . . . . ?
N1 C7 C12 C11 170.6(3) . . . . ?
N1 C7 C12 C17 -14.3(4) . . . . ?
C1 N1 C4 C3 12.9(3) . . . . ?
C1 N1 C4 C5 132.2(3) . . . . ?
C1 N1 C4 C6 -106.5(3) . . . . ?
C1 N1 C7 C8 -98.5(3) . . . . ?
C1 N1 C7 C12 86.4(3) . . . . ?
C1 C2 C3 C4 16.9(3) . . . . ?
C1 C2 C19 C20 -177.4(2) . . . 3_666 ?
C1 C2 C20 C19 178.7(2) . . . 3_666 ?
C2 C3 C4 N1 -17.6(3) . . . . ?
C2 C3 C4 C5 -137.5(3) . . . . ?
C2 C3 C4 C6 99.2(3) . . . . ?
C3 C2 C19 C20 68.3(3) . . . 3_666 ?
C3 C2 C20 C19 -64.7(3) . . . 3_666 ?
C4 N1 C1 Ir1 177.37(18) . . . . ?
C4 N1 C1 C2 -2.5(3) . . . . ?
C4 N1 C7 C8 85.2(3) . . . . ?
C4 N1 C7 C12 -89.9(3) . . . . ?
C7 N1 C1 Ir1 0.9(4) . . . . ?
C7 N1 C1 C2 -179.0(2) . . . . ?
C7 N1 C4 C3 -170.3(2) . . . . ?
C7 N1 C4 C5 -51.0(4) . . . . ?
C7 N1 C4 C6 70.2(3) . . . . ?
C7 C8 C9 C10 0.1(5) . . . . ?
C7 C8 C14 C13 119.5(3) . . . . ?
C7 C8 C14 C15 -119.7(3) . . . . ?
C7 C12 C17 C16 -115.0(3) . . . . ?
C7 C12 C17 C18 124.0(3) . . . . ?
C8 C7 C12 C11 -4.5(4) . . . . ?
C8 C7 C12 C17 170.7(3) . . . . ?
C8 C9 C10 C11 -3.0(5) . . . . ?
C9 C8 C14 C13 -57.7(4) . . . . ?
C9 C8 C14 C15 63.2(4) . . . . ?
C9 C10 C11 C12 2.3(5) . . . . ?
C10 C11 C12 C7 1.4(5) . . . . ?
C10 C11 C12 C17 -174.2(3) . . . . ?
C11 C12 C17 C16 60.2(3) . . . . ?
C11 C12 C17 C18 -60.9(4) . . . . ?
C12 C7 C8 C9 3.8(4) . . . . ?
C12 C7 C8 C14 -173.4(3) . . . . ?
C14 C8 C9 C10 177.5(3) . . . . ?
C19 C2 C3 C4 135.5(3) . . . . ?
C19 C2 C20 C19 57.9(3) . . . 3_666 ?
C20 C2 C3 C4 -103.2(3) . . . . ?
C20 C2 C19 C20 -57.2(3) . . . 3_666 ?
C21 P1 C27 C28 -1.9(3) . . . . ?
C21 P1 C27 C32 177.8(2) . . . . ?
C21 P1 C33 C34 -73.3(3) . . . . ?
C21 P1 C33 C38 108.0(2) . . . . ?
C21 C22 C23 C24 -1.1(5) . . . . ?
C22 C21 C26 C25 -0.4(4) . . . . ?
C22 C23 C24 C25 0.4(5) . . . . ?
C23 C24 C25 C26 0.3(5) . . . . ?
C24 C25 C26 C21 -0.3(5) . . . . ?
C26 C21 C22 C23 1.1(4) . . . . ?
C27 P1 C21 C22 84.7(2) . . . . ?
C27 P1 C21 C26 -95.2(3) . . . . ?
C27 P1 C33 C34 34.3(3) . . . . ?
C27 P1 C33 C38 -144.4(2) . . . . ?
C27 C28 C29 C30 0.7(5) . . . . ?
C28 C27 C32 C31 -0.9(5) . . . . ?
C28 C29 C30 C31 -1.3(5) . . . . ?
C29 C30 C31 C32 0.8(6) . . . . ?
C30 C31 C32 C27 0.4(5) . . . . ?
C32 C27 C28 C29 0.4(4) . . . . ?
C33 P1 C21 C22 -168.9(2) . . . . ?
C33 P1 C21 C26 11.1(3) . . . . ?
C33 P1 C27 C28 -111.6(3) . . . . ?
C33 P1 C27 C32 68.1(3) . . . . ?
C33 C34 C35 C36 -0.2(6) . . . . ?
C34 C33 C38 C37 0.4(5) . . . . ?
C34 C35 C36 C37 -0.3(6) . . . . ?
C35 C36 C37 C38 0.8(5) . . . . ?
C36 C37 C38 C33 -0.8(5) . . . . ?
C38 C33 C34 C35 0.1(5) . . . . ?
C39 C40 C41 C42 0.9(6) . . . . ?
C40 C39 C44 C43 0.1(6) . . . . ?
C40 C41 C42 C43 -0.6(6) . . . . ?
C41 C42 C43 C44 -0.1(6) . . . . ?
C42 C43 C44 C39 0.3(6) . . . . ?
C44 C39 C40 C41 -0.7(6) . . . . ?
C45 C46 C47 C45 -0.5(7) . . . 3_565 ?
C47 C45 C46 C47 0.5(7) 3_565 . . . ?
